data_7057678
loop_
_publ_author_name
'Zhao, Gang'
'He, Chunlin'
'Gao, Haixiang'
'Imler, Gregory H.'
'Parrish, Damon A.'
'Shreeve, Jean'ne M.'

_publ_section_title
;
 Improving the density and properties of nitrogen-rich scaffolds by the
 introduction of a C--NO2 group
;
_journal_issue 19
_journal_name_full 'New Journal of Chemistry'
_journal_page_first 16162
_journal_paper_doi 10.1039/C8NJ03472A
_journal_volume 42
_journal_year 2018
_chemical_formula_moiety 'C6 H8 N18 Pd, 4(C2 H6 O S)'
_chemical_formula_sum 'C14 H32 N18 O4 Pd S4'
_chemical_formula_weight 751.21
_space_group_crystal_system triclinic
_space_group_IT_number 2
_space_group_name_Hall '-P 1'
_space_group_name_H-M_alt 'P -1'
_symmetry_space_group_name_Hall '-P 1'
_symmetry_space_group_name_H-M 'P -1'
_atom_sites_solution_hydrogens geom
_audit_creation_method SHELXL-2014/7
_audit_update_record
;
2017-10-04 deposited with the CCDC.
2018-08-28 downloaded from the CCDC.
;
_cell_angle_alpha 96.638(3)
_cell_angle_beta 108.728(3)
_cell_angle_gamma 107.974(4)
_cell_formula_units_Z 1
_cell_length_a 8.0774(6)
_cell_length_b 9.3329(7)
_cell_length_c 10.9899(8)
_cell_measurement_reflns_used 4417
_cell_measurement_temperature 150(2)
_cell_measurement_theta_max 75.124
_cell_measurement_theta_min 4.374
_cell_volume 724.82(10)
_computing_cell_refinement 'Bruker APEX3 v2015.5-2 (Bruker, 2015)'
_computing_data_collection 'Bruker APEX3 v2015.5-2 (Bruker, 2015)'
_computing_data_reduction
;
Bruker SAINT v8.34A (Bruker, 2013), Bruker XPREP v2014/2 (Bruker, 2014)
;
_computing_molecular_graphics 'Bruker SHELXTL v2014/7 (Bruker, 2014)'
_computing_publication_material 'Bruker SHELXTL v2014/7 (Bruker, 2014)'
_computing_structure_refinement 'SHELXL-2014/7 (Sheldrick, 2014)'
_computing_structure_solution 'Bruker SHELXTL v2014/7 (Bruker, 2014)'
_diffrn_ambient_temperature 150(2)
_diffrn_measured_fraction_theta_full 0.835
_diffrn_measured_fraction_theta_max 0.789
_diffrn_measurement_device_type 'Photon 100'
_diffrn_measurement_method '\w scans'
_diffrn_radiation_monochromator 'HELIOS multilayer optics'
_diffrn_radiation_type CuK\a
_diffrn_radiation_wavelength 1.54178
_diffrn_reflns_av_R_equivalents 0.0356
_diffrn_reflns_av_unetI/netI 0.0482
_diffrn_reflns_Laue_measured_fraction_full 0.835
_diffrn_reflns_Laue_measured_fraction_max 0.789
_diffrn_reflns_limit_h_max 9
_diffrn_reflns_limit_h_min -9
_diffrn_reflns_limit_k_max 8
_diffrn_reflns_limit_k_min -11
_diffrn_reflns_limit_l_max 12
_diffrn_reflns_limit_l_min -12
_diffrn_reflns_number 4883
_diffrn_reflns_point_group_measured_fraction_full 0.835
_diffrn_reflns_point_group_measured_fraction_max 0.789
_diffrn_reflns_theta_full 67.679
_diffrn_reflns_theta_max 75.115
_diffrn_reflns_theta_min 4.374
_diffrn_source '1uS microfocus'
_exptl_absorpt_coefficient_mu 8.373
_exptl_absorpt_correction_T_max 0.7538
_exptl_absorpt_correction_T_min 0.5208
_exptl_absorpt_correction_type multi-scan
_exptl_absorpt_process_details 'SADABS v2014/5 (Bruker, 2008)'
_exptl_crystal_colour 'clear colorless'
_exptl_crystal_density_diffrn 1.721
_exptl_crystal_description chunk
_exptl_crystal_F_000 384
_exptl_crystal_size_max 0.084
_exptl_crystal_size_mid 0.076
_exptl_crystal_size_min 0.035
_refine_diff_density_max 0.683
_refine_diff_density_min -1.476
_refine_diff_density_rms 0.145
_refine_ls_extinction_method none
_refine_ls_goodness_of_fit_ref 1.084
_refine_ls_hydrogen_treatment constr
_refine_ls_matrix_type full
_refine_ls_number_parameters 193
_refine_ls_number_reflns 2359
_refine_ls_number_restraints 0
_refine_ls_restrained_S_all 1.084
_refine_ls_R_factor_all 0.0584
_refine_ls_R_factor_gt 0.0531
_refine_ls_shift/su_max 0.000
_refine_ls_shift/su_mean 0.000
_refine_ls_structure_factor_coef Fsqd
_refine_ls_weighting_details 'w=1/[\s^2^(Fo^2^)+(0.0557P)^2^+4.3391P] where P=(Fo^2^+2Fc^2^)/3'
_refine_ls_weighting_scheme calc
_refine_ls_wR_factor_gt 0.1272
_refine_ls_wR_factor_ref 0.1337
_reflns_Friedel_coverage 0.000
_reflns_number_gt 2188
_reflns_number_total 2359
_reflns_threshold_expression 'I > 2\s(I)'
_cod_data_source_file c8nj03472a2.cif
_cod_data_source_block shrv450
_cod_depositor_comments 'Adding full bibliography for 7057678--7057679.cif.'
_cod_database_code 7057678
_shelx_shelxl_version_number 2014/7
_shelx_space_group_comment
;
The symmetry employed for this shelxl refinement is uniquely defined
by the following loop, which should always be used as a source of
symmetry information in preference to the above space-group names.
They are only intended as comments.
;
_shelx_estimated_absorpt_t_min 0.540
_shelx_estimated_absorpt_t_max 0.758

loop_
_space_group_symop_operation_xyz
'x, y, z'
'-x, -y, -z'

loop_
_atom_site_label
_atom_site_type_symbol
_atom_site_fract_x
_atom_site_fract_y
_atom_site_fract_z
_atom_site_U_iso_or_equiv
_atom_site_adp_type
_atom_site_occupancy
_atom_site_site_symmetry_order
_atom_site_calc_flag
_atom_site_refinement_flags_posn
_atom_site_refinement_flags_adp
_atom_site_refinement_flags_occupancy
N1 N 0.4632(7) 0.3140(6) 0.0787(5) 0.0213(10) Uani 1 1 d . . .
N2 N 0.3751(7) 0.1628(6) 0.0091(5) 0.0283(11) Uani 1 1 d . . .
N3 N 0.3976(8) 0.0769(6) 0.0932(5) 0.0302(12) Uani 1 1 d . . .
N4 N 0.5004(7) 0.1675(6) 0.2193(5) 0.0254(11) Uani 1 1 d . . .
C5 C 0.5360(8) 0.3105(7) 0.2043(6) 0.0218(12) Uani 1 1 d . . .
C6 C 0.6471(8) 0.4560(7) 0.3148(6) 0.0243(13) Uani 1 1 d . . .
H6 H 0.5589 0.5041 0.3308 0.029 Uiso 1 1 calc R U .
N7 N 0.7457(7) 0.4182(6) 0.4366(5) 0.0267(11) Uani 1 1 d . . .
H7A H 0.8160 0.3644 0.4201 0.040 Uiso 1 1 calc R U .
H7B H 0.6603 0.3593 0.4657 0.040 Uiso 1 1 calc R U .
H7C H 0.8220 0.5073 0.4996 0.040 Uiso 1 1 calc R U .
C8 C 0.7878(8) 0.5695(7) 0.2762(6) 0.0206(12) Uani 1 1 d . . .
N9 N 0.9644(7) 0.6525(6) 0.3521(5) 0.0255(11) Uani 1 1 d . . .
N10 N 1.0333(7) 0.7369(6) 0.2738(5) 0.0273(11) Uani 1 1 d . . .
N11 N 0.9017(7) 0.7055(6) 0.1559(5) 0.0237(11) Uani 1 1 d . . .
N12 N 0.7430(7) 0.5993(5) 0.1554(5) 0.0193(10) Uani 1 1 d . . .
Pd13 Pd 0.5000 0.5000 0.0000 0.0199(2) Uani 1 2 d S . P
C14 C 0.2657(9) 0.0385(9) 0.5834(7) 0.0387(17) Uani 1 1 d . . .
H14A H 0.2026 0.1071 0.6036 0.058 Uiso 1 1 calc R U .
H14B H 0.2653 -0.0338 0.6413 0.058 Uiso 1 1 calc R U .
H14C H 0.1991 -0.0200 0.4908 0.058 Uiso 1 1 calc R U .
S15 S 0.5028(2) 0.15187(18) 0.60954(15) 0.0272(4) Uani 1 1 d . . .
O16 O 0.4910(7) 0.2858(6) 0.5444(5) 0.0374(11) Uani 1 1 d . . .
C17 C 0.5833(9) 0.2323(8) 0.7809(6) 0.0308(14) Uani 1 1 d . . .
H17A H 0.7091 0.3125 0.8106 0.046 Uiso 1 1 calc R U .
H17B H 0.5884 0.1506 0.8290 0.046 Uiso 1 1 calc R U .
H17C H 0.4969 0.2785 0.7983 0.046 Uiso 1 1 calc R U .
C18 C 1.0639(12) 0.6966(9) 0.8985(7) 0.0426(18) Uani 1 1 d . . .
H18A H 1.0674 0.5921 0.8928 0.064 Uiso 1 1 calc R U .
H18B H 1.0274 0.7240 0.9722 0.064 Uiso 1 1 calc R U .
H18C H 1.1885 0.7711 0.9133 0.064 Uiso 1 1 calc R U .
S19 S 0.8977(2) 0.70134(19) 0.74864(16) 0.0305(4) Uani 1 1 d . . .
O20 O 0.9747(6) 0.6748(5) 0.6427(4) 0.0329(10) Uani 1 1 d . . .
C21 C 0.9414(11) 0.9020(9) 0.7861(8) 0.0415(17) Uani 1 1 d . . .
H21A H 1.0740 0.9609 0.8051 0.062 Uiso 1 1 calc R U .
H21B H 0.9119 0.9284 0.8635 0.062 Uiso 1 1 calc R U .
H21C H 0.8624 0.9280 0.7103 0.062 Uiso 1 1 calc R U .

loop_
_atom_site_aniso_label
_atom_site_aniso_U_11
_atom_site_aniso_U_22
_atom_site_aniso_U_33
_atom_site_aniso_U_23
_atom_site_aniso_U_13
_atom_site_aniso_U_12
N1 0.022(3) 0.020(3) 0.018(3) 0.0036(18) 0.0039(19) 0.008(2)
N2 0.029(3) 0.026(3) 0.019(3) 0.001(2) 0.004(2) 0.004(2)
N3 0.036(3) 0.023(3) 0.025(3) 0.007(2) 0.009(2) 0.005(2)
N4 0.029(3) 0.018(3) 0.022(3) 0.006(2) 0.005(2) 0.004(2)
C5 0.021(3) 0.027(3) 0.015(3) 0.005(2) 0.006(2) 0.006(3)
C6 0.023(3) 0.025(3) 0.018(3) 0.003(2) 0.004(2) 0.004(3)
N7 0.023(3) 0.031(3) 0.019(3) 0.007(2) 0.006(2) 0.004(2)
C8 0.019(3) 0.024(3) 0.012(3) 0.003(2) 0.001(2) 0.003(3)
N9 0.023(3) 0.024(3) 0.022(3) 0.008(2) 0.005(2) 0.001(2)
N10 0.019(3) 0.024(3) 0.032(3) 0.008(2) 0.007(2) 0.000(2)
N11 0.020(3) 0.020(3) 0.026(3) 0.007(2) 0.008(2) 0.002(2)
N12 0.019(3) 0.018(2) 0.018(3) 0.0058(18) 0.008(2) 0.001(2)
Pd13 0.0213(4) 0.0208(3) 0.0161(3) 0.0057(2) 0.0057(2) 0.0066(3)
C14 0.021(4) 0.043(4) 0.041(4) 0.010(3) 0.010(3) -0.001(3)
S15 0.0264(8) 0.0288(8) 0.0245(9) 0.0031(6) 0.0123(6) 0.0059(7)
O16 0.042(3) 0.042(3) 0.029(3) 0.017(2) 0.019(2) 0.008(2)
C17 0.034(4) 0.032(4) 0.028(4) 0.007(3) 0.013(3) 0.011(3)
C18 0.059(5) 0.043(4) 0.035(4) 0.013(3) 0.022(4) 0.023(4)
S19 0.0299(9) 0.0289(8) 0.0252(9) 0.0001(6) 0.0105(7) 0.0030(7)
O20 0.036(3) 0.035(3) 0.020(2) -0.0019(18) 0.0120(19) 0.005(2)
C21 0.046(5) 0.034(4) 0.037(4) 0.001(3) 0.011(3) 0.012(3)

loop_
_atom_type_symbol
_atom_type_description
_atom_type_scat_dispersion_real
_atom_type_scat_dispersion_imag
_atom_type_scat_source
C C 0.0181 0.0091 'International Tables Vol C Tables 4.2.6.8 and 6.1.1.4'
H H 0.0000 0.0000 'International Tables Vol C Tables 4.2.6.8 and 6.1.1.4'
N N 0.0311 0.0180 'International Tables Vol C Tables 4.2.6.8 and 6.1.1.4'
Pd Pd 0.1215 3.9337 'International Tables Vol C Tables 4.2.6.8 and 6.1.1.4'
S S 0.3331 0.5567 'International Tables Vol C Tables 4.2.6.8 and 6.1.1.4'
O O 0.0492 0.0322 'International Tables Vol C Tables 4.2.6.8 and 6.1.1.4'

loop_
_geom_angle_atom_site_label_1
_geom_angle_atom_site_label_2
_geom_angle_atom_site_label_3
_geom_angle
_geom_angle_site_symmetry_1
_geom_angle_site_symmetry_3
C5 N1 N2 105.9(5) . .
C5 N1 Pd13 127.9(4) . .
N2 N1 Pd13 125.7(4) . .
N3 N2 N1 107.6(5) . .
N2 N3 N4 110.5(5) . .
C5 N4 N3 104.1(5) . .
N4 C5 N1 111.9(5) . .
N4 C5 C6 125.3(5) . .
N1 C5 C6 122.8(5) . .
N7 C6 C8 109.4(5) . .
N7 C6 C5 110.3(5) . .
C8 C6 C5 109.7(5) . .
N7 C6 H6 109.1 . .
C8 C6 H6 109.1 . .
C5 C6 H6 109.1 . .
C6 N7 H7A 109.5 . .
C6 N7 H7B 109.5 . .
H7A N7 H7B 109.5 . .
C6 N7 H7C 109.5 . .
H7A N7 H7C 109.5 . .
H7B N7 H7C 109.5 . .
N9 C8 N12 111.4(5) . .
N9 C8 C6 126.4(5) . .
N12 C8 C6 122.2(5) . .
C8 N9 N10 104.6(5) . .
N11 N10 N9 110.5(5) . .
N10 N11 N12 107.5(5) . .
C8 N12 N11 106.0(5) . .
C8 N12 Pd13 128.2(4) . .
N11 N12 Pd13 125.6(4) . .
N12 Pd13 N12 180.0 . 2_665
N12 Pd13 N1 85.89(19) . .
N12 Pd13 N1 94.11(19) 2_665 .
N12 Pd13 N1 94.11(19) . 2_665
N12 Pd13 N1 85.89(19) 2_665 2_665
N1 Pd13 N1 180.0 . 2_665
S15 C14 H14A 109.5 . .
S15 C14 H14B 109.5 . .
H14A C14 H14B 109.5 . .
S15 C14 H14C 109.5 . .
H14A C14 H14C 109.5 . .
H14B C14 H14C 109.5 . .
O16 S15 C17 105.1(3) . .
O16 S15 C14 105.4(3) . .
C17 S15 C14 98.2(3) . .
S15 C17 H17A 109.5 . .
S15 C17 H17B 109.5 . .
H17A C17 H17B 109.5 . .
S15 C17 H17C 109.5 . .
H17A C17 H17C 109.5 . .
H17B C17 H17C 109.5 . .
S19 C18 H18A 109.5 . .
S19 C18 H18B 109.5 . .
H18A C18 H18B 109.5 . .
S19 C18 H18C 109.5 . .
H18A C18 H18C 109.5 . .
H18B C18 H18C 109.5 . .
O20 S19 C21 106.1(3) . .
O20 S19 C18 106.1(3) . .
C21 S19 C18 97.7(4) . .
S19 C21 H21A 109.5 . .
S19 C21 H21B 109.5 . .
H21A C21 H21B 109.5 . .
S19 C21 H21C 109.5 . .
H21A C21 H21C 109.5 . .
H21B C21 H21C 109.5 . .

loop_
_geom_bond_atom_site_label_1
_geom_bond_atom_site_label_2
_geom_bond_distance
_geom_bond_site_symmetry_2
N1 C5 1.324(8) .
N1 N2 1.365(7) .
N1 Pd13 2.010(5) .
N2 N3 1.297(7) .
N3 N4 1.372(7) .
N4 C5 1.318(8) .
C5 C6 1.514(8) .
C6 N7 1.466(7) .
C6 C8 1.505(8) .
C6 H6 1.0000 .
N7 H7A 0.9100 .
N7 H7B 0.9100 .
N7 H7C 0.9100 .
C8 N9 1.317(8) .
C8 N12 1.346(8) .
N9 N10 1.365(7) .
N10 N11 1.316(7) .
N11 N12 1.355(7) .
N12 Pd13 1.996(5) .
Pd13 N12 1.996(5) 2_665
Pd13 N1 2.010(5) 2_665
C14 S15 1.788(7) .
C14 H14A 0.9800 .
C14 H14B 0.9800 .
C14 H14C 0.9800 .
S15 O16 1.523(5) .
S15 C17 1.766(6) .
C17 H17A 0.9800 .
C17 H17B 0.9800 .
C17 H17C 0.9800 .
C18 S19 1.775(8) .
C18 H18A 0.9800 .
C18 H18B 0.9800 .
C18 H18C 0.9800 .
S19 O20 1.516(4) .
S19 C21 1.767(7) .
C21 H21A 0.9800 .
C21 H21B 0.9800 .
C21 H21C 0.9800 .

loop_
_geom_hbond_atom_site_label_D
_geom_hbond_atom_site_label_H
_geom_hbond_atom_site_label_A
_geom_hbond_distance_DH
_geom_hbond_distance_HA
_geom_hbond_distance_DA
_geom_hbond_angle_DHA
_geom_hbond_site_symmetry_A
N7 H7A O20 0.91 2.13 2.985(7) 155.9 2_766
N7 H7B S15 0.91 2.89 3.757(5) 160.1 .
N7 H7B O16 0.91 1.85 2.738(7) 166.2 .
N7 H7C S19 0.91 2.87 3.667(5) 147.0 .
N7 H7C O20 0.91 1.85 2.758(7) 173.1 .

loop_
_geom_torsion_atom_site_label_1
_geom_torsion_atom_site_label_2
_geom_torsion_atom_site_label_3
_geom_torsion_atom_site_label_4
_geom_torsion
C5 N1 N2 N3 0.1(6)
Pd13 N1 N2 N3 173.0(4)
N1 N2 N3 N4 -0.1(7)
N2 N3 N4 C5 0.1(7)
N3 N4 C5 N1 -0.1(7)
N3 N4 C5 C6 -179.9(5)
N2 N1 C5 N4 0.0(7)
Pd13 N1 C5 N4 -172.7(4)
N2 N1 C5 C6 179.8(5)
Pd13 N1 C5 C6 7.1(8)
N4 C5 C6 N7 12.8(8)
N1 C5 C6 N7 -166.9(5)
N4 C5 C6 C8 133.5(6)
N1 C5 C6 C8 -46.2(7)
N7 C6 C8 N9 -15.3(8)
C5 C6 C8 N9 -136.5(6)
N7 C6 C8 N12 165.5(5)
C5 C6 C8 N12 44.4(8)
N12 C8 N9 N10 -0.7(7)
C6 C8 N9 N10 -179.9(6)
C8 N9 N10 N11 0.3(6)
N9 N10 N11 N12 0.2(6)
N9 C8 N12 N11 0.8(7)
C6 C8 N12 N11 -180.0(5)
N9 C8 N12 Pd13 176.9(4)
C6 C8 N12 Pd13 -3.9(8)
N10 N11 N12 C8 -0.6(6)
N10 N11 N12 Pd13 -176.8(4)
